data_4310252
loop_
_publ_author_name
'Zhong-Hai Ni'
'Hui-Zhong Kou'
'Li-Fang Zhang'
'Wei-Wei Ni'
'Yun-Bo Jiang'
'Ai-Li Cui'
'Joan Ribas'
'Osamu Sato'

_publ_section_title
;
mer-[Fe(pcq)(CN)3]-: A Novel Cyanide-Containing Building Block and Its
Application to Assembling Cyanide-Bridged Trinuclear FeIII2MnII Complexes
[pcq-= 8-(Pyridine-2-carboxamido)quinoline Anion]
;
_journal_name_full 'Inorganic Chemistry'
_journal_page_first 9631
_journal_page_last 9633
_journal_paper_doi 10.1021/ic051385v
_journal_volume 44
_journal_year 2005
_chemical_formula_moiety 'C38 H32 Fe2 Mn N12 O6, 2(H2 O)'
_chemical_formula_sum 'C38 H36 Fe2 Mn N12 O8'
_chemical_formula_weight 955.43
_chemical_name_systematic
; 
 ? 
;
_space_group_IT_number 15
_symmetry_cell_setting monoclinic
_symmetry_space_group_name_Hall '-C 2yc'
_symmetry_space_group_name_H-M 'C 1 2/c 1'
_atom_sites_solution_hydrogens geom
_atom_sites_solution_primary direct
_atom_sites_solution_secondary difmap
_audit_creation_method SHELXL-97
_cell_angle_alpha 90.00
_cell_angle_beta 113.302(3)
_cell_angle_gamma 90.00
_cell_formula_units_Z 4
_cell_length_a 21.125(16)
_cell_length_b 14.483(10)
_cell_length_c 15.061(12)
_cell_measurement_reflns_used 45
_cell_measurement_temperature 293(2)
_cell_volume 4232(5)
_computing_cell_refinement 'Bruker XSCANS'
_computing_data_collection 'Bruker XSCANS'
_computing_data_reduction 'Bruker SHELXTL'
_computing_molecular_graphics 'Bruker SHELXTL'
_computing_publication_material 'Bruker SHELXTL'
_computing_structure_refinement 'SHELXL-97 (Sheldrick, 1997)'
_computing_structure_solution 'SHELXS-97 (Sheldrick, 1990)'
_diffrn_ambient_temperature 293(2)
_diffrn_measured_fraction_theta_full 0.990
_diffrn_measured_fraction_theta_max 0.990
_diffrn_measurement_device_type 'Rigaku IP'
_diffrn_measurement_method '\w scans'
_diffrn_radiation_monochromator graphite
_diffrn_radiation_source 'fine-focus sealed tube'
_diffrn_radiation_type MoK\a
_diffrn_radiation_wavelength 0.71070
_diffrn_reflns_av_R_equivalents 0.0456
_diffrn_reflns_av_sigmaI/netI 0.0478
_diffrn_reflns_limit_h_max 27
_diffrn_reflns_limit_h_min -27
_diffrn_reflns_limit_k_max 18
_diffrn_reflns_limit_k_min -17
_diffrn_reflns_limit_l_max 19
_diffrn_reflns_limit_l_min -19
_diffrn_reflns_number 16791
_diffrn_reflns_theta_full 27.48
_diffrn_reflns_theta_max 27.48
_diffrn_reflns_theta_min 3.05
_exptl_absorpt_coefficient_mu 1.035
_exptl_absorpt_correction_T_max 0.815
_exptl_absorpt_correction_T_min 0.783
_exptl_absorpt_correction_type none
_exptl_absorpt_process_details 'SADABS (Bruker, 2000)'
_exptl_crystal_colour brown
_exptl_crystal_density_diffrn 1.499
_exptl_crystal_density_method 'not measured'
_exptl_crystal_description block
_exptl_crystal_F_000 1956
_exptl_crystal_size_max 0.3
_exptl_crystal_size_mid 0.2
_exptl_crystal_size_min 0.2
_refine_diff_density_max 0.511
_refine_diff_density_min -0.445
_refine_diff_density_rms 0.075
_refine_ls_extinction_coef 0
_refine_ls_extinction_method none
_refine_ls_goodness_of_fit_ref 1.108
_refine_ls_hydrogen_treatment mixed
_refine_ls_matrix_type full
_refine_ls_number_parameters 288
_refine_ls_number_reflns 4815
_refine_ls_number_restraints 0
_refine_ls_restrained_S_all 1.108
_refine_ls_R_factor_all 0.0731
_refine_ls_R_factor_gt 0.0510
_refine_ls_shift/su_max 0.001
_refine_ls_shift/su_mean 0.000
_refine_ls_structure_factor_coef Fsqd
_refine_ls_weighting_details 'calc w=1/[\s^2^(Fo^2^)+(0.0512P)^2^+5.0859P] where P=(Fo^2^+2Fc^2^)/3'
_refine_ls_weighting_scheme calc
_refine_ls_wR_factor_gt 0.1114
_refine_ls_wR_factor_ref 0.1225
_reflns_number_gt 3685
_reflns_number_total 4815
_reflns_threshold_expression >2sigma(I)
_cod_data_source_file ic051385vsi20050815_120441_1.cif
_cod_data_source_block 2
_cod_depositor_comments
;
The following automatic conversions were performed:
'_symmetry_cell_setting' value 'Monoclinic' changed to 'monoclinic'
according to '/home/saulius/struct/CIF-dictionaries/cif_core.dic'
dictionary named 'cif_core.dic' version 2.4.1 from 2010-06-29.

Automatic conversion script
Id: cif_fix_enum 1527 2010-12-29 10:47:43Z saulius 
;
_cod_original_sg_symbol_H-M 'C 2/c'
_cod_database_code 4310252

loop_
_symmetry_equiv_pos_as_xyz
'x, y, z'
'-x, y, -z+1/2'
'x+1/2, y+1/2, z'
'-x+1/2, y+1/2, -z+1/2'
'-x, -y, -z'
'x, -y, z-1/2'
'-x+1/2, -y+1/2, -z'
'x+1/2, -y+1/2, z-1/2'

loop_
_atom_site_label
_atom_site_type_symbol
_atom_site_fract_x
_atom_site_fract_y
_atom_site_fract_z
_atom_site_U_iso_or_equiv
_atom_site_adp_type
_atom_site_occupancy
_atom_site_symmetry_multiplicity
_atom_site_calc_flag
_atom_site_refinement_flags
_atom_site_disorder_assembly
_atom_site_disorder_group
Fe1 Fe 0.13108(2) 0.77749(3) 0.14175(3) 0.02469(13) Uani 1 1 d . . .
Mn1 Mn 0.0000 0.51944(4) 0.2500 0.02923(18) Uani 1 2 d S . .
O1 O 0.29006(13) 0.90204(18) 0.1134(2) 0.0609(8) Uani 1 1 d . . .
O2 O -0.09480(12) 0.50688(16) 0.11864(19) 0.0457(6) Uani 1 1 d . . .
O3 O 0.04144(12) 0.40339(16) 0.1945(2) 0.0482(6) Uani 1 1 d . . .
O1W O 0.3281(2) 0.1560(2) 0.0316(3) 0.0784(11) Uani 1 1 d . . .
N3 N 0.04761(14) 0.62479(18) 0.1914(2) 0.0392(7) Uani 1 1 d . . .
N1 N 0.20136(19) 0.8159(2) 0.3623(2) 0.0588(9) Uani 1 1 d . . .
N2 N 0.05004(15) 0.72204(19) -0.0726(2) 0.0416(7) Uani 1 1 d . . .
N4 N 0.06704(12) 0.87904(15) 0.13158(17) 0.0255(5) Uani 1 1 d . . .
N5 N 0.18417(12) 0.87164(16) 0.11900(18) 0.0290(6) Uani 1 1 d . . .
N6 N 0.20687(13) 0.69928(17) 0.14302(19) 0.0317(6) Uani 1 1 d . . .
C3 C 0.07820(16) 0.6813(2) 0.1731(2) 0.0310(7) Uani 1 1 d . . .
C1 C 0.17554(17) 0.7985(2) 0.2815(2) 0.0354(7) Uani 1 1 d . . .
C2 C 0.08005(16) 0.7423(2) 0.0066(2) 0.0302(7) Uani 1 1 d . . .
C4 C 0.00517(16) 0.8766(2) 0.1340(2) 0.0315(7) Uani 1 1 d . . .
H4A H -0.0136 0.8198 0.1393 0.038 Uiso 1 1 calc R . .
C5 C -0.03304(18) 0.9569(2) 0.1289(2) 0.0388(8) Uani 1 1 d . . .
H5A H -0.0766 0.9528 0.1301 0.047 Uiso 1 1 calc R . .
C6 C -0.00676(19) 1.0402(2) 0.1222(2) 0.0421(8) Uani 1 1 d . . .
H6A H -0.0316 1.0936 0.1206 0.051 Uiso 1 1 calc R . .
C7 C 0.05884(18) 1.0463(2) 0.1176(2) 0.0360(7) Uani 1 1 d . . .
C8 C 0.0907(2) 1.1292(2) 0.1081(3) 0.0477(9) Uani 1 1 d . . .
H8A H 0.0693 1.1854 0.1072 0.057 Uiso 1 1 calc R . .
C9 C 0.1529(2) 1.1270(2) 0.1003(3) 0.0508(10) Uani 1 1 d . . .
H9A H 0.1730 1.1821 0.0934 0.061 Uiso 1 1 calc R . .
C10 C 0.18740(18) 1.0431(2) 0.1026(3) 0.0419(8) Uani 1 1 d . . .
H10A H 0.2295 1.0433 0.0965 0.050 Uiso 1 1 calc R . .
C11 C 0.09423(16) 0.96312(19) 0.1214(2) 0.0275(6) Uani 1 1 d . . .
C12 C 0.15874(16) 0.9614(2) 0.1137(2) 0.0306(7) Uani 1 1 d . . .
C13 C 0.24737(16) 0.8493(2) 0.1212(2) 0.0374(8) Uani 1 1 d . . .
C14 C 0.25805(16) 0.7475(2) 0.1318(2) 0.0366(7) Uani 1 1 d . . .
C15 C 0.3155(2) 0.7053(3) 0.1293(3) 0.0528(10) Uani 1 1 d . . .
H15A H 0.3508 0.7400 0.1238 0.063 Uiso 1 1 calc R . .
C16 C 0.3199(2) 0.6103(3) 0.1352(3) 0.0615(12) Uani 1 1 d . . .
H16A H 0.3582 0.5801 0.1333 0.074 Uiso 1 1 calc R . .
C17 C 0.2674(2) 0.5608(3) 0.1438(3) 0.0518(10) Uani 1 1 d . . .
H17A H 0.2693 0.4966 0.1463 0.062 Uiso 1 1 calc R . .
C18 C 0.21191(18) 0.6070(2) 0.1488(3) 0.0413(8) Uani 1 1 d . . .
H18A H 0.1769 0.5732 0.1563 0.050 Uiso 1 1 calc R . .
C19 C 0.0879(3) 0.4095(4) 0.1437(5) 0.117(3) Uani 1 1 d . . .
H19A H 0.0981 0.3486 0.1280 0.176 Uiso 1 1 calc R . .
H19B H 0.1299 0.4395 0.1845 0.176 Uiso 1 1 calc R . .
H19C H 0.0662 0.4446 0.0854 0.176 Uiso 1 1 calc R . .
H300 H 0.0083 0.3585 0.1640 0.083(15) Uiso 1 1 d R . .
H200 H -0.1287 0.5691 0.0841 0.098(16) Uiso 1 1 d R . .
H201 H -0.1205 0.4615 0.0965 0.11(2) Uiso 1 1 d R . .
H400 H 0.293(3) 0.160(3) -0.025(4) 0.087(17) Uiso 1 1 d . . .
H401 H 0.327(4) 0.207(5) 0.070(5) 0.14(3) Uiso 1 1 d . . .

loop_
_atom_site_aniso_label
_atom_site_aniso_U_11
_atom_site_aniso_U_22
_atom_site_aniso_U_33
_atom_site_aniso_U_23
_atom_site_aniso_U_13
_atom_site_aniso_U_12
Fe1 0.0225(2) 0.0196(2) 0.0322(2) 0.00061(17) 0.01110(17) -0.00088(16)
Mn1 0.0240(3) 0.0202(3) 0.0452(4) 0.000 0.0155(3) 0.000
O1 0.0335(14) 0.0541(16) 0.100(2) 0.0216(16) 0.0313(15) -0.0043(12)
O2 0.0321(13) 0.0374(13) 0.0565(16) 0.0044(12) 0.0056(11) -0.0065(11)
O3 0.0375(13) 0.0377(13) 0.0734(18) -0.0195(13) 0.0261(13) -0.0067(11)
O1W 0.086(3) 0.062(2) 0.059(2) -0.0040(17) -0.0018(19) 0.0298(18)
N3 0.0379(16) 0.0303(14) 0.0564(19) 0.0021(13) 0.0261(14) -0.0048(12)
N1 0.075(2) 0.0496(19) 0.0363(18) 0.0005(15) 0.0050(17) -0.0107(18)
N2 0.0397(16) 0.0423(17) 0.0407(17) -0.0092(14) 0.0136(14) -0.0021(13)
N4 0.0249(12) 0.0215(12) 0.0282(13) -0.0014(10) 0.0084(10) 0.0007(10)
N5 0.0230(12) 0.0253(13) 0.0378(15) 0.0013(11) 0.0113(11) -0.0011(10)
N6 0.0265(13) 0.0291(13) 0.0396(15) 0.0012(11) 0.0133(12) 0.0032(11)
C3 0.0296(16) 0.0235(15) 0.0405(18) -0.0025(13) 0.0146(14) 0.0016(13)
C1 0.0371(18) 0.0258(16) 0.0400(19) 0.0037(14) 0.0118(15) -0.0040(13)
C2 0.0292(16) 0.0228(15) 0.0412(19) -0.0008(13) 0.0166(14) 0.0008(12)
C4 0.0298(16) 0.0309(16) 0.0359(17) 0.0007(13) 0.0153(13) 0.0037(13)
C5 0.0365(18) 0.0425(19) 0.0423(19) 0.0025(16) 0.0207(15) 0.0121(15)
C6 0.047(2) 0.0365(19) 0.043(2) 0.0020(15) 0.0175(17) 0.0181(16)
C7 0.0439(19) 0.0260(16) 0.0320(17) -0.0002(13) 0.0086(14) 0.0043(14)
C8 0.056(2) 0.0244(17) 0.056(2) 0.0015(16) 0.0147(19) 0.0052(16)
C9 0.062(3) 0.0232(17) 0.060(3) 0.0060(16) 0.017(2) -0.0095(17)
C10 0.0364(18) 0.0299(17) 0.055(2) 0.0065(16) 0.0137(16) -0.0061(14)
C11 0.0308(16) 0.0214(14) 0.0267(15) 0.0011(12) 0.0075(12) 0.0000(12)
C12 0.0331(16) 0.0246(15) 0.0292(16) 0.0028(12) 0.0072(13) -0.0021(13)
C13 0.0251(16) 0.0411(19) 0.045(2) 0.0094(15) 0.0127(14) -0.0020(14)
C14 0.0261(16) 0.0421(18) 0.0414(19) 0.0051(15) 0.0131(14) 0.0047(14)
C15 0.036(2) 0.062(3) 0.068(3) 0.017(2) 0.0302(19) 0.0156(18)
C16 0.051(2) 0.069(3) 0.075(3) 0.011(2) 0.036(2) 0.029(2)
C17 0.055(2) 0.035(2) 0.064(3) 0.0032(18) 0.021(2) 0.0184(18)
C18 0.0392(19) 0.0303(17) 0.057(2) 0.0039(16) 0.0220(17) 0.0069(15)
C19 0.108(5) 0.072(4) 0.213(8) -0.048(4) 0.107(5) -0.027(3)

loop_
_atom_type_symbol
_atom_type_description
_atom_type_scat_dispersion_real
_atom_type_scat_dispersion_imag
_atom_type_scat_source
C C 0.0033 0.0016 'International Tables Vol C Tables 4.2.6.8 and 6.1.1.4'
H H 0.0000 0.0000 'International Tables Vol C Tables 4.2.6.8 and 6.1.1.4'
N N 0.0061 0.0033 'International Tables Vol C Tables 4.2.6.8 and 6.1.1.4'
O O 0.0106 0.0060 'International Tables Vol C Tables 4.2.6.8 and 6.1.1.4'
Fe Fe 0.3463 0.8444 'International Tables Vol C Tables 4.2.6.8 and 6.1.1.4'
Mn Mn 0.3368 0.7283 'International Tables Vol C Tables 4.2.6.8 and 6.1.1.4'

loop_
_geom_angle_atom_site_label_1
_geom_angle_atom_site_label_2
_geom_angle_atom_site_label_3
_geom_angle
_geom_angle_site_symmetry_1
_geom_angle_site_symmetry_3
_geom_angle_publ_flag
N5 Fe1 N6 82.93(12) . . ?
N5 Fe1 C2 97.01(12) . . ?
N6 Fe1 C2 88.36(12) . . ?
N5 Fe1 C3 176.81(12) . . ?
N6 Fe1 C3 97.38(13) . . ?
C2 Fe1 C3 86.17(13) . . ?
N5 Fe1 C1 90.92(12) . . ?
N6 Fe1 C1 92.12(13) . . ?
C2 Fe1 C1 172.05(13) . . ?
C3 Fe1 C1 85.90(13) . . ?
N5 Fe1 N4 83.38(12) . . ?
N6 Fe1 N4 166.25(10) . . ?
C2 Fe1 N4 91.99(11) . . ?
C3 Fe1 N4 96.36(13) . . ?
C1 Fe1 N4 89.43(12) . . ?
N3 Mn1 N3 91.94(15) . 2 ?
N3 Mn1 O2 91.15(11) . 2 ?
N3 Mn1 O2 95.45(11) 2 2 ?
N3 Mn1 O2 95.45(11) . . ?
N3 Mn1 O2 91.15(11) 2 . ?
O2 Mn1 O2 170.50(13) 2 . ?
N3 Mn1 O3 93.66(11) . . ?
N3 Mn1 O3 174.31(10) 2 . ?
O2 Mn1 O3 85.47(10) 2 . ?
O2 Mn1 O3 87.29(11) . . ?
N3 Mn1 O3 174.31(10) . 2 ?
N3 Mn1 O3 93.66(11) 2 2 ?
O2 Mn1 O3 87.29(11) 2 2 ?
O2 Mn1 O3 85.47(10) . 2 ?
O3 Mn1 O3 80.76(15) . 2 ?
Mn1 O2 H200 122.0 . . ?
Mn1 O2 H201 130.1 . . ?
H200 O2 H201 104.3 . . ?
C19 O3 Mn1 126.8(3) . . ?
C19 O3 H300 108.2 . . ?
Mn1 O3 H300 112.7 . . ?
H400 O1W H401 109(5) . . ?
C3 N3 Mn1 171.1(3) . . ?
C4 N4 C11 119.1(2) . . ?
C4 N4 Fe1 129.5(2) . . ?
C11 N4 Fe1 111.4(2) . . ?
C13 N5 C12 125.0(3) . . ?
C13 N5 Fe1 118.2(2) . . ?
C12 N5 Fe1 116.2(2) . . ?
C18 N6 C14 118.4(3) . . ?
C18 N6 Fe1 128.5(2) . . ?
C14 N6 Fe1 113.0(2) . . ?
N3 C3 Fe1 179.6(3) . . ?
N1 C1 Fe1 176.3(3) . . ?
N2 C2 Fe1 179.7(4) . . ?
N4 C4 C5 122.1(3) . . ?
N4 C4 H4A 119.0 . . ?
C5 C4 H4A 119.0 . . ?
C6 C5 C4 120.1(3) . . ?
C6 C5 H5A 119.9 . . ?
C4 C5 H5A 119.9 . . ?
C5 C6 C7 119.9(3) . . ?
C5 C6 H6A 120.1 . . ?
C7 C6 H6A 120.1 . . ?
C11 C7 C8 117.7(3) . . ?
C11 C7 C6 117.3(3) . . ?
C8 C7 C6 124.9(3) . . ?
C9 C8 C7 120.2(3) . . ?
C9 C8 H8A 119.9 . . ?
C7 C8 H8A 119.9 . . ?
C8 C9 C10 121.6(3) . . ?
C8 C9 H9A 119.2 . . ?
C10 C9 H9A 119.2 . . ?
C12 C10 C9 119.9(3) . . ?
C12 C10 H10A 120.1 . . ?
C9 C10 H10A 120.1 . . ?
N4 C11 C7 121.4(3) . . ?
N4 C11 C12 116.8(3) . . ?
C7 C11 C12 121.7(3) . . ?
C10 C12 N5 129.3(3) . . ?
C10 C12 C11 118.8(3) . . ?
N5 C12 C11 111.9(2) . . ?
O1 C13 N5 127.1(3) . . ?
O1 C13 C14 122.9(3) . . ?
N5 C13 C14 110.1(3) . . ?
N6 C14 C15 122.2(3) . . ?
N6 C14 C13 115.4(3) . . ?
C15 C14 C13 122.4(3) . . ?
C14 C15 C16 118.7(4) . . ?
C14 C15 H15A 120.7 . . ?
C16 C15 H15A 120.7 . . ?
C17 C16 C15 119.5(4) . . ?
C17 C16 H16A 120.2 . . ?
C15 C16 H16A 120.2 . . ?
C16 C17 C18 119.3(4) . . ?
C16 C17 H17A 120.3 . . ?
C18 C17 H17A 120.3 . . ?
N6 C18 C17 121.9(3) . . ?
N6 C18 H18A 119.1 . . ?
C17 C18 H18A 119.1 . . ?
O3 C19 H19A 109.5 . . ?
O3 C19 H19B 109.5 . . ?
H19A C19 H19B 109.5 . . ?
O3 C19 H19C 109.5 . . ?
H19A C19 H19C 109.5 . . ?
H19B C19 H19C 109.5 . . ?

loop_
_geom_bond_atom_site_label_1
_geom_bond_atom_site_label_2
_geom_bond_distance
_geom_bond_site_symmetry_2
_geom_bond_publ_flag
Fe1 N5 1.881(3) . ?
Fe1 N6 1.955(3) . ?
Fe1 C2 1.957(4) . ?
Fe1 C3 1.957(3) . ?
Fe1 C1 1.960(4) . ?
Fe1 N4 1.963(3) . ?
Mn1 N3 2.195(3) . ?
Mn1 N3 2.195(3) 2 ?
Mn1 O2 2.196(3) 2 ?
Mn1 O2 2.196(3) . ?
Mn1 O3 2.206(3) . ?
Mn1 O3 2.206(3) 2 ?
O1 C13 1.222(4) . ?
O2 H200 1.1405 . ?
O2 H201 0.8340 . ?
O3 C19 1.467(6) . ?
O3 H300 0.9331 . ?
O1W H400 0.88(5) . ?
O1W H401 0.95(7) . ?
N3 C3 1.142(4) . ?
N1 C1 1.148(4) . ?
N2 C2 1.146(4) . ?
N4 C4 1.322(4) . ?
N4 C11 1.381(4) . ?
N5 C13 1.362(4) . ?
N5 C12 1.397(4) . ?
N6 C18 1.341(4) . ?
N6 C14 1.353(4) . ?
C4 C5 1.400(4) . ?
C4 H4A 0.9300 . ?
C5 C6 1.348(5) . ?
C5 H5A 0.9300 . ?
C6 C7 1.417(5) . ?
C6 H6A 0.9300 . ?
C7 C11 1.407(4) . ?
C7 C8 1.411(5) . ?
C8 C9 1.365(6) . ?
C8 H8A 0.9300 . ?
C9 C10 1.409(5) . ?
C9 H9A 0.9300 . ?
C10 C12 1.370(4) . ?
C10 H10A 0.9300 . ?
C11 C12 1.413(4) . ?
C13 C14 1.490(5) . ?
C14 C15 1.374(5) . ?
C15 C16 1.379(6) . ?
C15 H15A 0.9300 . ?
C16 C17 1.368(6) . ?
C16 H16A 0.9300 . ?
C17 C18 1.378(5) . ?
C17 H17A 0.9300 . ?
C18 H18A 0.9300 . ?
C19 H19A 0.9600 . ?
C19 H19B 0.9600 . ?
C19 H19C 0.9600 . ?
